data_4026840
loop_
_publ_author_name
'Weihua Chen'
'Eric B. Twum'
'Linlin Li'
'Brian D. Wright'
'Peter L. Rinaldi'
'Yi Pang'

_publ_section_title
;
 Rotational Energy Barrier of 2-(2',6'-Dihydroxyphenyl)benzoxazole: A Case
 Study by NMR
;
_journal_name_full 'Journal of Organic Chemistry'
_journal_page_first 285
_journal_page_last 290
_journal_paper_doi 10.1021/jo201890f
_journal_volume 77
_journal_year 2012
_chemical_formula_moiety 'C13 H9 N O3'
_chemical_formula_sum 'C13 H9 N O3'
_chemical_formula_weight 227.21
_chemical_name_systematic
; 
 ? 
;
_space_group_IT_number 14
_symmetry_cell_setting monoclinic
_symmetry_space_group_name_Hall '-P 2ybc'
_symmetry_space_group_name_H-M 'P 1 21/c 1'
_atom_sites_solution_hydrogens geom
_atom_sites_solution_primary direct
_atom_sites_solution_secondary difmap
_audit_creation_method SHELXL-97
_cell_angle_alpha 90.00
_cell_angle_beta 101.652(9)
_cell_angle_gamma 90.00
_cell_formula_units_Z 4
_cell_length_a 16.301(10)
_cell_length_b 4.863(3)
_cell_length_c 13.818(8)
_cell_measurement_reflns_used 1951
_cell_measurement_temperature 100(2)
_cell_measurement_theta_max 26.25
_cell_measurement_theta_min 2.55
_cell_volume 1072.8(11)
_computing_cell_refinement 'Bruker SAINT'
_computing_data_collection 'Bruker SMART'
_computing_data_reduction 'Bruker SAINT'
_computing_molecular_graphics 'Bruker SHELXTL'
_computing_publication_material 'Bruker SHELXTL'
_computing_structure_refinement 'SHELXL-97 (Sheldrick, 1997)'
_computing_structure_solution 'SHELXS-97 (Sheldrick, 1990)'
_diffrn_ambient_temperature 100(2)
_diffrn_measured_fraction_theta_full 0.972
_diffrn_measured_fraction_theta_max 0.972
_diffrn_measurement_device_type 'CCD area detector'
_diffrn_measurement_method 'phi and omega scans'
_diffrn_radiation_monochromator graphite
_diffrn_radiation_source 'fine-focus sealed tube'
_diffrn_radiation_type MoK\a
_diffrn_radiation_wavelength 0.71073
_diffrn_reflns_av_R_equivalents 0.0979
_diffrn_reflns_av_sigmaI/netI 0.0894
_diffrn_reflns_limit_h_max 20
_diffrn_reflns_limit_h_min -20
_diffrn_reflns_limit_k_max 5
_diffrn_reflns_limit_k_min -5
_diffrn_reflns_limit_l_max 17
_diffrn_reflns_limit_l_min -16
_diffrn_reflns_number 6934
_diffrn_reflns_theta_full 26.28
_diffrn_reflns_theta_max 26.28
_diffrn_reflns_theta_min 2.55
_exptl_absorpt_coefficient_mu 0.102
_exptl_absorpt_correction_T_max 0.9960
_exptl_absorpt_correction_T_min 0.1907
_exptl_absorpt_correction_type multi-scan
_exptl_absorpt_process_details SADABS
_exptl_crystal_colour colorless
_exptl_crystal_density_diffrn 1.407
_exptl_crystal_description Rod
_exptl_crystal_F_000 472
_exptl_crystal_size_max 0.89
_exptl_crystal_size_mid 0.09
_exptl_crystal_size_min 0.04
_refine_diff_density_max 0.269
_refine_diff_density_min -0.298
_refine_diff_density_rms 0.069
_refine_ls_extinction_method none
_refine_ls_goodness_of_fit_ref 0.890
_refine_ls_hydrogen_treatment constr
_refine_ls_matrix_type full
_refine_ls_number_parameters 156
_refine_ls_number_reflns 2099
_refine_ls_number_restraints 0
_refine_ls_restrained_S_all 0.890
_refine_ls_R_factor_all 0.1100
_refine_ls_R_factor_gt 0.0679
_refine_ls_shift/su_max 0.000
_refine_ls_shift/su_mean 0.000
_refine_ls_structure_factor_coef Fsqd
_refine_ls_weighting_details 'calc w=1/[\s^2^(Fo^2^)+(0.1075P)^2^+0.0000P] where P=(Fo^2^+2Fc^2^)/3'
_refine_ls_weighting_scheme calc
_refine_ls_wR_factor_gt 0.1644
_refine_ls_wR_factor_ref 0.1784
_reflns_number_gt 1214
_reflns_number_total 2099
_reflns_threshold_expression >2sigma(I)
_cod_data_source_file jo201890f_si_002.cif
_cod_data_source_block bw
_cod_original_cell_volume 1072.7(11)
_cod_original_sg_symbol_H-M 'P 1 21/c 1 '
_cod_database_code 4026840

loop_
_symmetry_equiv_pos_as_xyz
'x, y, z'
'-x, y+1/2, -z+1/2'
'-x, -y, -z'
'x, -y-1/2, z-1/2'

loop_
_atom_site_label
_atom_site_type_symbol
_atom_site_fract_x
_atom_site_fract_y
_atom_site_fract_z
_atom_site_U_iso_or_equiv
_atom_site_adp_type
_atom_site_occupancy
_atom_site_symmetry_multiplicity
_atom_site_calc_flag
_atom_site_refinement_flags
O1 O 0.25002(12) 0.5685(4) 0.26584(14) 0.0330(5) Uani 1 1 d .
O2 O 0.13308(12) 0.9597(4) 0.20000(14) 0.0382(6) Uani 1 1 d .
H2 H 0.1716 0.8503 0.1941 0.057 Uiso 1 1 calc R
O3 O 0.22505(13) 0.7746(4) 0.55739(14) 0.0422(6) Uani 1 1 d .
H3 H 0.2586 0.6678 0.5376 0.063 Uiso 1 1 calc R
N1 N 0.29434(14) 0.4860(4) 0.43135(17) 0.0319(6) Uani 1 1 d .
C1 C 0.17637(17) 0.9064(6) 0.4775(2) 0.0332(7) Uani 1 1 d .
C2 C 0.11906(18) 1.1050(6) 0.4970(2) 0.0387(8) Uani 1 1 d .
H2A H 0.1141 1.1429 0.5630 0.046 Uiso 1 1 calc R
C3 C 0.06920(18) 1.2467(6) 0.4177(2) 0.0393(8) Uani 1 1 d .
H3A H 0.0302 1.3800 0.4307 0.047 Uiso 1 1 calc R
C4 C 0.07591(17) 1.1950(6) 0.3200(2) 0.0358(7) Uani 1 1 d .
H4 H 0.0423 1.2956 0.2676 0.043 Uiso 1 1 calc R
C5 C 0.13213(17) 0.9948(5) 0.2988(2) 0.0310(7) Uani 1 1 d .
C6 C 0.18385(17) 0.8452(5) 0.37805(19) 0.0293(7) Uani 1 1 d .
C7 C 0.24334(17) 0.6304(5) 0.36277(19) 0.0304(7) Uani 1 1 d .
C8 C 0.31216(17) 0.3624(5) 0.2767(2) 0.0319(7) Uani 1 1 d .
C9 C 0.34190(18) 0.2256(6) 0.2018(2) 0.0370(7) Uani 1 1 d .
H9 H 0.3223 0.2659 0.1338 0.044 Uiso 1 1 calc R
C10 C 0.40322(19) 0.0233(6) 0.2346(2) 0.0411(8) Uani 1 1 d .
H10 H 0.4261 -0.0769 0.1873 0.049 Uiso 1 1 calc R
C11 C 0.43160(18) -0.0341(6) 0.3368(3) 0.0420(8) Uani 1 1 d .
H11 H 0.4728 -0.1724 0.3561 0.050 Uiso 1 1 calc R
C12 C 0.40030(19) 0.1084(6) 0.4100(2) 0.0402(8) Uani 1 1 d .
H12 H 0.4196 0.0696 0.4782 0.048 Uiso 1 1 calc R
C13 C 0.33911(18) 0.3110(6) 0.3782(2) 0.0337(7) Uani 1 1 d .

loop_
_atom_site_aniso_label
_atom_site_aniso_U_11
_atom_site_aniso_U_22
_atom_site_aniso_U_33
_atom_site_aniso_U_23
_atom_site_aniso_U_13
_atom_site_aniso_U_12
O1 0.0490(12) 0.0193(10) 0.0318(11) -0.0011(8) 0.0112(9) 0.0017(9)
O2 0.0540(14) 0.0275(12) 0.0331(11) 0.0022(8) 0.0091(9) 0.0065(9)
O3 0.0626(15) 0.0296(12) 0.0344(11) 0.0005(9) 0.0098(10) 0.0038(10)
N1 0.0421(14) 0.0162(12) 0.0365(14) 0.0011(10) 0.0062(11) -0.0001(10)
C1 0.0450(18) 0.0178(14) 0.0377(16) -0.0021(12) 0.0106(13) -0.0061(12)
C2 0.0537(19) 0.0260(16) 0.0407(17) -0.0090(14) 0.0199(14) -0.0070(14)
C3 0.0476(18) 0.0205(16) 0.053(2) -0.0079(13) 0.0172(15) -0.0028(14)
C4 0.0453(17) 0.0196(15) 0.0429(17) -0.0004(13) 0.0103(14) -0.0003(13)
C5 0.0433(16) 0.0159(13) 0.0349(16) -0.0013(11) 0.0106(13) -0.0045(12)
C6 0.0423(16) 0.0141(13) 0.0327(15) -0.0024(11) 0.0103(13) -0.0033(12)
C7 0.0435(17) 0.0169(14) 0.0323(15) -0.0017(12) 0.0114(13) -0.0081(12)
C8 0.0396(16) 0.0168(14) 0.0408(17) 0.0010(12) 0.0119(13) 0.0000(12)
C9 0.0498(18) 0.0212(15) 0.0423(17) -0.0019(13) 0.0152(14) -0.0037(14)
C10 0.0516(19) 0.0182(15) 0.058(2) -0.0069(14) 0.0206(16) -0.0053(14)
C11 0.0445(18) 0.0192(16) 0.063(2) 0.0014(15) 0.0119(16) 0.0008(13)
C12 0.0454(18) 0.0242(16) 0.0484(19) 0.0050(14) 0.0033(15) -0.0002(14)
C13 0.0441(17) 0.0181(14) 0.0400(16) -0.0003(13) 0.0113(13) -0.0053(13)

loop_
_atom_type_symbol
_atom_type_description
_atom_type_scat_dispersion_real
_atom_type_scat_dispersion_imag
_atom_type_scat_source
C C 0.0033 0.0016 'International Tables Vol C Tables 4.2.6.8 and 6.1.1.4'
H H 0.0000 0.0000 'International Tables Vol C Tables 4.2.6.8 and 6.1.1.4'
N N 0.0061 0.0033 'International Tables Vol C Tables 4.2.6.8 and 6.1.1.4'
O O 0.0106 0.0060 'International Tables Vol C Tables 4.2.6.8 and 6.1.1.4'

loop_
_geom_angle_atom_site_label_1
_geom_angle_atom_site_label_2
_geom_angle_atom_site_label_3
_geom_angle
C7 O1 C8 104.1(2)
C7 N1 C13 105.2(2)
O3 C1 C2 117.5(3)
O3 C1 C6 121.6(2)
C2 C1 C6 120.9(3)
C3 C2 C1 119.3(3)
C4 C3 C2 121.2(3)
C3 C4 C5 120.4(3)
O2 C5 C4 115.4(2)
O2 C5 C6 124.7(2)
C4 C5 C6 119.9(3)
C1 C6 C5 118.3(2)
C1 C6 C7 118.1(2)
C5 C6 C7 123.6(2)
N1 C7 O1 114.3(2)
N1 C7 C6 127.6(2)
O1 C7 C6 118.2(2)
C9 C8 C13 124.7(3)
C9 C8 O1 127.5(3)
C13 C8 O1 107.8(2)
C8 C9 C10 115.1(3)
C9 C10 C11 121.5(3)
C12 C11 C10 121.7(3)
C11 C12 C13 117.3(3)
C8 C13 C12 119.6(3)
C8 C13 N1 108.7(2)
C12 C13 N1 131.7(3)

loop_
_geom_bond_atom_site_label_1
_geom_bond_atom_site_label_2
_geom_bond_distance
O1 C7 1.398(3)
O1 C8 1.411(3)
O2 C5 1.380(3)
O3 C1 1.380(3)
N1 C7 1.328(3)
N1 C13 1.418(4)
C1 C2 1.407(4)
C1 C6 1.435(4)
C2 C3 1.406(4)
C3 C4 1.399(4)
C4 C5 1.407(4)
C5 C6 1.437(4)
C6 C7 1.469(4)
C8 C9 1.397(4)
C8 C13 1.405(4)
C9 C10 1.410(4)
C10 C11 1.423(5)
C11 C12 1.403(4)
C12 C13 1.408(4)

loop_
_cod_related_entry_id
_cod_related_entry_database
_cod_related_entry_code
1 ChemSpider 30659441
